data_7008863
loop_
_publ_author_name
'Matloka, Kornelia'
'Gelis, Artem'
'Regalbuto, Monica'
'Vandegrift, George'
'Scott, Michael J.'

_publ_section_title
;
 Highly efficient binding of trivalent f-elements from acidic media
 with a C3-symmetric tripodal ligand containing diglycolamide arms
;
_journal_issue 23
_journal_name_full 'Dalton Transactions'
_journal_page_first 3719
_journal_paper_doi 10.1039/b513745d
_journal_year 2005
_chemical_formula_sum 'C48 H96 N9 O18 Yb'
_chemical_formula_weight 1260.38
_chemical_name_common 'Compound 7, Yb - tris diamide'
_chemical_name_systematic
;
?
;
_space_group_IT_number 86
_symmetry_cell_setting tetragonal
_symmetry_space_group_name_Hall '-P 4bc'
_symmetry_space_group_name_H-M 'P 42/n :2'
_atom_sites_solution_hydrogens geom
_atom_sites_solution_primary direct
_atom_sites_solution_secondary difmap
_audit_creation_method SHELXL-97
_cell_angle_alpha 90.00
_cell_angle_beta 90.00
_cell_angle_gamma 90.00
_cell_formula_units_Z 4
_cell_length_a 16.9828(7)
_cell_length_b 16.9828(7)
_cell_length_c 24.3051(15)
_cell_measurement_reflns_used 8192
_cell_measurement_temperature 273(2)
_cell_measurement_theta_max 28
_cell_measurement_theta_min 2
_cell_volume 7010.0(6)
_computing_cell_refinement 'Bruker AXS SMART'
_computing_data_collection 'Bruker AXS SMART'
_computing_data_reduction 'Bruker AXS SAINT'
_computing_molecular_graphics XP
_computing_publication_material 'Microsoft Word'
_computing_structure_refinement 'SHELXL-97 (Sheldrick, 1997)'
_computing_structure_solution 'SHELXS-97 (Sheldrick, 1990)'
_diffrn_ambient_temperature 273(2)
_diffrn_measured_fraction_theta_full 0.998
_diffrn_measured_fraction_theta_max 0.998
_diffrn_measurement_device_type 'Siemens Smart CCD'
_diffrn_measurement_method scans
_diffrn_radiation_monochromator graphite
_diffrn_radiation_source 'fine-focus sealed tube'
_diffrn_radiation_type MoK\a
_diffrn_radiation_wavelength 0.71073
_diffrn_reflns_av_R_equivalents 0.0563
_diffrn_reflns_av_sigmaI/netI 0.0388
_diffrn_reflns_limit_h_max 20
_diffrn_reflns_limit_h_min -20
_diffrn_reflns_limit_k_max 20
_diffrn_reflns_limit_k_min -18
_diffrn_reflns_limit_l_max 26
_diffrn_reflns_limit_l_min -28
_diffrn_reflns_number 38856
_diffrn_reflns_theta_full 25.00
_diffrn_reflns_theta_max 25.00
_diffrn_reflns_theta_min 1.20
_exptl_absorpt_coefficient_mu 1.396
_exptl_absorpt_correction_T_max 1.000000
_exptl_absorpt_correction_T_min 0.818915
_exptl_absorpt_correction_type 'Corrected by SADABS'
_exptl_absorpt_process_details 'Corrected by SADABS'
_exptl_crystal_colour Colorless
_exptl_crystal_density_diffrn 1.194
_exptl_crystal_density_meas ?
_exptl_crystal_density_method 'not measured'
_exptl_crystal_description block
_exptl_crystal_F_000 2644
_exptl_crystal_size_max 0.3
_exptl_crystal_size_mid 0.3
_exptl_crystal_size_min 0.2
_refine_diff_density_max 1.166
_refine_diff_density_min -0.949
_refine_diff_density_rms 0.119
_refine_ls_extinction_method none
_refine_ls_goodness_of_fit_ref 1.111
_refine_ls_hydrogen_treatment mixed
_refine_ls_matrix_type full
_refine_ls_number_parameters 351
_refine_ls_number_reflns 6165
_refine_ls_number_restraints 0
_refine_ls_restrained_S_all 1.111
_refine_ls_R_factor_all 0.1076
_refine_ls_R_factor_gt 0.0706
_refine_ls_shift/su_max 0.001
_refine_ls_shift/su_mean 0.000
_refine_ls_structure_factor_coef Fsqd
_refine_ls_weighting_details 'calc w=1/[\s^2^(Fo^2^)+(0.0719P)^2^+33.3107P] where P=(Fo^2^+2Fc^2^)/3'
_refine_ls_weighting_scheme calc
_refine_ls_wR_factor_gt 0.1737
_refine_ls_wR_factor_ref 0.1993
_reflns_number_gt 4059
_reflns_number_total 6165
_reflns_threshold_expression >2sigma(I)
_cod_data_source_file b513745d.txt
_cod_data_source_block Ybtrisdiamide
_cod_depositor_comments
;
The following automatic conversions were performed:

'_exptl_crystal_density_meas' value 'not measurd' was changed to '?'
- the value is perceived as not measured.

Automatic conversion script
Id: cif_fix_values 3008 2015-01-20 13:52:24Z robertas 
;
_cod_original_sg_symbol_H-M P4(2)/n
_cod_database_code 7008863

loop_
_symmetry_equiv_pos_as_xyz
'x, y, z'
'-x+1/2, -y+1/2, z'
'-y, x+1/2, z+1/2'
'y+1/2, -x, z+1/2'
'-x, -y, -z'
'x-1/2, y-1/2, -z'
'y, -x-1/2, -z-1/2'
'-y-1/2, x, -z-1/2'

loop_
_atom_site_label
_atom_site_type_symbol
_atom_site_fract_x
_atom_site_fract_y
_atom_site_fract_z
_atom_site_U_iso_or_equiv
_atom_site_adp_type
_atom_site_occupancy
_atom_site_symmetry_multiplicity
_atom_site_calc_flag
_atom_site_refinement_flags
_atom_site_disorder_assembly
_atom_site_disorder_group
Yb1 Yb 0.2500 0.7500 0.622542(19) 0.0496(2) Uani 1 2 d S . .
O1 O 0.2500 0.7500 0.7228(3) 0.071(3) Uani 1 2 d S . .
O2 O 0.3695(4) 0.7576(7) 0.6651(3) 0.062(2) Uani 1 1 d . . .
O3 O 0.3258(6) 0.8084(5) 0.5542(3) 0.059(2) Uani 1 1 d . . .
O4 O 0.3372(5) 0.6664(6) 0.5697(3) 0.063(2) Uani 1 1 d . . .
O5 O 0.2555(7) 0.6176(5) 0.6496(3) 0.061(2) Uani 1 1 d . . .
N1 N 0.4605(7) 0.7538(10) 0.7323(4) 0.083(3) Uani 1 1 d . . .
N2 N 0.4210(8) 0.8240(8) 0.4932(5) 0.084(4) Uani 1 1 d . . .
N3 N 0.2821(7) 0.4897(7) 0.6453(5) 0.074(3) Uani 1 1 d . . .
C1 C 0.3181(6) 0.7560(10) 0.7558(4) 0.070(4) Uani 1 1 d . . .
H1A H 0.3216 0.7120 0.7811 0.083 Uiso 1 1 calc R . .
H1B H 0.3178 0.8046 0.7767 0.083 Uiso 1 1 calc R . .
C2 C 0.3872(7) 0.7548(9) 0.7145(5) 0.060(3) Uani 1 1 d . . .
C3 C 0.5279(8) 0.7495(17) 0.6939(7) 0.106(6) Uani 1 1 d . . .
H3A H 0.5756 0.7462 0.7165 0.128 Uiso 1 1 calc R . .
C4 C 0.5354(13) 0.8317(16) 0.6565(10) 0.157(12) Uani 1 1 d . . .
H4A H 0.5805 0.8281 0.6329 0.236 Uiso 1 1 calc R . .
H4B H 0.5412 0.8762 0.6806 0.236 Uiso 1 1 calc R . .
H4C H 0.4887 0.8382 0.6347 0.236 Uiso 1 1 calc R . .
C5 C 0.5245(11) 0.6784(13) 0.6617(9) 0.117(8) Uani 1 1 d . . .
H5A H 0.5272 0.6335 0.6856 0.175 Uiso 1 1 calc R . .
H5B H 0.5681 0.6772 0.6365 0.175 Uiso 1 1 calc R . .
H5C H 0.4760 0.6770 0.6414 0.175 Uiso 1 1 calc R . .
C6 C 0.4766(9) 0.7519(16) 0.7936(6) 0.108(6) Uani 1 1 d . . .
H6A H 0.4263 0.7581 0.8128 0.129 Uiso 1 1 calc R . .
C7 C 0.5285(14) 0.8219(15) 0.8082(9) 0.150(10) Uani 1 1 d . . .
H7A H 0.5027 0.8697 0.7974 0.225 Uiso 1 1 calc R . .
H7B H 0.5779 0.8175 0.7894 0.225 Uiso 1 1 calc R . .
H7C H 0.5374 0.8226 0.8472 0.225 Uiso 1 1 calc R . .
C8 C 0.5144(13) 0.6724(16) 0.8125(9) 0.142(9) Uani 1 1 d . . .
H8A H 0.4754 0.6315 0.8113 0.213 Uiso 1 1 calc R . .
H8B H 0.5339 0.6778 0.8494 0.213 Uiso 1 1 calc R . .
H8C H 0.5571 0.6591 0.7883 0.213 Uiso 1 1 calc R . .
C9 C 0.3758(8) 0.7803(9) 0.5271(6) 0.068(4) Uani 1 1 d . . .
C10 C 0.3886(9) 0.6904(8) 0.5274(5) 0.077(5) Uani 1 1 d . . .
H10A H 0.3742 0.6670 0.4924 0.092 Uiso 1 1 calc R . .
H10B H 0.4428 0.6770 0.5358 0.092 Uiso 1 1 calc R . .
C11 C 0.3397(7) 0.5829(8) 0.5754(5) 0.064(3) Uani 1 1 d . . .
H11A H 0.3934 0.5651 0.5810 0.076 Uiso 1 1 calc R . .
H11B H 0.3188 0.5576 0.5427 0.076 Uiso 1 1 calc R . .
C12 C 0.2878(8) 0.5631(9) 0.6267(5) 0.064(3) Uani 1 1 d . . .
C13 C 0.2389(10) 0.4714(11) 0.6968(6) 0.086(5) Uani 1 1 d . . .
H13A H 0.2424 0.4143 0.7021 0.104 Uiso 1 1 calc R . .
C14 C 0.1569(11) 0.4897(11) 0.6908(7) 0.104(6) Uani 1 1 d . . .
H14A H 0.1408 0.4798 0.6536 0.156 Uiso 1 1 calc R . .
H14B H 0.1484 0.5442 0.6995 0.156 Uiso 1 1 calc R . .
H14C H 0.1266 0.4575 0.7154 0.156 Uiso 1 1 calc R . .
C15 C 0.2738(11) 0.5078(10) 0.7458(6) 0.107(7) Uani 1 1 d . . .
H15A H 0.2467 0.4896 0.7781 0.160 Uiso 1 1 calc R . .
H15B H 0.2692 0.5640 0.7433 0.160 Uiso 1 1 calc R . .
H15C H 0.3284 0.4936 0.7482 0.160 Uiso 1 1 calc R . .
C16 C 0.3242(11) 0.4213(10) 0.6141(8) 0.098(5) Uani 1 1 d . . .
H16A H 0.3495 0.4427 0.5811 0.117 Uiso 1 1 calc R . .
C17 C 0.2690(12) 0.3613(10) 0.5979(8) 0.116(6) Uani 1 1 d . . .
H17A H 0.2956 0.3223 0.5762 0.175 Uiso 1 1 calc R . .
H17B H 0.2275 0.3847 0.5766 0.175 Uiso 1 1 calc R . .
H17C H 0.2471 0.3370 0.6301 0.175 Uiso 1 1 calc R . .
C18 C 0.3867(13) 0.3872(11) 0.6512(11) 0.137(8) Uani 1 1 d . . .
H18A H 0.4301 0.3690 0.6293 0.206 Uiso 1 1 calc R . .
H18B H 0.3650 0.3438 0.6715 0.206 Uiso 1 1 calc R . .
H18C H 0.4046 0.4269 0.6763 0.206 Uiso 1 1 calc R . .
C19 C 0.4081(10) 0.9137(12) 0.4913(6) 0.092(5) Uani 1 1 d . . .
H19A H 0.4485 0.9353 0.4668 0.110 Uiso 1 1 calc R . .
C20 C 0.3290(13) 0.9347(14) 0.4663(8) 0.144(9) Uani 1 1 d . . .
H20A H 0.2989 0.9647 0.4923 0.215 Uiso 1 1 calc R . .
H20B H 0.3010 0.8873 0.4572 0.215 Uiso 1 1 calc R . .
H20C H 0.3371 0.9653 0.4336 0.215 Uiso 1 1 calc R . .
C21 C 0.4245(11) 0.9462(10) 0.5483(8) 0.114(7) Uani 1 1 d . . .
H21A H 0.4698 0.9202 0.5636 0.171 Uiso 1 1 calc R . .
H21B H 0.3797 0.9372 0.5715 0.171 Uiso 1 1 calc R . .
H21C H 0.4345 1.0017 0.5458 0.171 Uiso 1 1 calc R . .
C22 C 0.4839(15) 0.7899(13) 0.4582(9) 0.159(12) Uani 1 1 d . . .
H22A H 0.4771 0.7326 0.4586 0.190 Uiso 1 1 calc R . .
C23 C 0.473(2) 0.8180(14) 0.3964(8) 0.205(16) Uani 1 1 d . . .
H23A H 0.4424 0.7800 0.3766 0.307 Uiso 1 1 calc R . .
H23B H 0.5241 0.8228 0.3794 0.307 Uiso 1 1 calc R . .
H23C H 0.4472 0.8681 0.3958 0.307 Uiso 1 1 calc R . .
C24 C 0.5617(15) 0.8067(13) 0.4801(12) 0.176(14) Uani 1 1 d . . .
H24A H 0.5569 0.8397 0.5120 0.265 Uiso 1 1 calc R . .
H24B H 0.5925 0.8333 0.4527 0.265 Uiso 1 1 calc R . .
H24C H 0.5871 0.7583 0.4901 0.265 Uiso 1 1 calc R . .
O6 O 0.2500 0.7500 0.4443(12) 0.193(9) Uiso 1 2 d S . .
N25 N 0.2367(17) 0.7895(15) 0.4008(12) 0.097(8) Uiso 0.50 1 d P . .
O6C O 0.299(2) 0.781(2) 0.3745(12) 0.171(13) Uiso 0.50 1 d P . .
O6B O 0.182(2) 0.829(3) 0.3878(14) 0.176(13) Uiso 0.50 1 d P . .
N4 N 0.919(2) 0.945(2) 0.5370(15) 0.123(11) Uiso 0.50 1 d P . .
O7 O 0.843(2) 0.952(2) 0.5391(15) 0.176(14) Uiso 0.50 1 d P . .
O8 O 0.951(3) 1.000(3) 0.5598(19) 0.25(2) Uiso 0.50 1 d P . .
O9 O 0.9413(15) 0.9042(16) 0.5045(12) 0.124(9) Uiso 0.50 1 d P . .
N5 N 0.7500 0.7500 0.7500 0.110(10) Uiso 1 4 d S . .
O10 O 0.772(3) 0.782(2) 0.7081(18) 0.153(17) Uiso 0.38 1 d P . .
O10B O 0.702(3) 0.792(3) 0.7309(17) 0.145(16) Uiso 0.38 1 d P . .
N6 N 0.2500 1.2500 0.7500 0.079(7) Uiso 1 4 d S . .
O11 O 0.241(3) 1.1892(17) 0.7760(12) 0.085(9) Uiso 0.38 1 d P . .
O11B O 0.206(2) 1.193(2) 0.7677(13) 0.083(10) Uiso 0.38 1 d P . .

loop_
_atom_site_aniso_label
_atom_site_aniso_U_11
_atom_site_aniso_U_22
_atom_site_aniso_U_33
_atom_site_aniso_U_23
_atom_site_aniso_U_13
_atom_site_aniso_U_12
Yb1 0.0516(5) 0.0627(5) 0.0346(3) 0.000 0.000 -0.0227(3)
O1 0.033(6) 0.137(11) 0.044(5) 0.000 0.000 -0.018(6)
O2 0.043(4) 0.095(7) 0.049(4) -0.013(6) -0.001(3) -0.014(5)
O3 0.088(7) 0.047(5) 0.042(4) 0.014(4) 0.012(5) -0.018(4)
O4 0.045(6) 0.089(8) 0.056(4) 0.013(5) 0.014(4) -0.025(4)
O5 0.067(6) 0.072(6) 0.044(4) 0.005(4) -0.001(6) -0.027(6)
N1 0.073(7) 0.113(9) 0.063(6) -0.029(9) -0.033(6) 0.003(8)
N2 0.088(9) 0.096(10) 0.067(7) -0.021(7) 0.036(7) -0.018(7)
N3 0.071(7) 0.053(7) 0.097(8) 0.011(6) -0.026(7) -0.018(6)
C1 0.056(7) 0.108(11) 0.044(6) -0.023(8) -0.014(5) -0.001(7)
C2 0.052(6) 0.060(7) 0.067(7) 0.022(8) -0.006(5) 0.001(6)
C3 0.036(7) 0.19(2) 0.091(11) -0.010(18) -0.021(7) -0.034(13)
C4 0.098(16) 0.24(3) 0.135(19) 0.09(2) -0.017(15) -0.048(17)
C5 0.088(14) 0.146(19) 0.117(17) 0.053(14) 0.032(12) 0.058(13)
C6 0.069(9) 0.185(19) 0.069(8) -0.029(15) -0.012(7) -0.020(13)
C7 0.137(19) 0.20(3) 0.110(16) -0.083(17) -0.060(14) 0.021(17)
C8 0.111(18) 0.21(3) 0.109(17) 0.017(17) -0.024(14) 0.021(17)
C9 0.065(9) 0.083(10) 0.054(8) 0.013(7) 0.013(7) -0.016(7)
C10 0.097(11) 0.085(11) 0.049(8) -0.037(7) 0.037(7) -0.038(8)
C11 0.057(8) 0.078(9) 0.056(7) 0.000(7) 0.009(6) -0.024(7)
C12 0.055(7) 0.072(9) 0.064(8) 0.022(7) -0.010(6) -0.012(6)
C13 0.059(10) 0.133(14) 0.067(9) 0.015(9) -0.010(9) -0.026(10)
C14 0.140(17) 0.100(13) 0.074(11) 0.027(9) 0.034(11) -0.024(12)
C15 0.141(19) 0.104(12) 0.075(10) 0.048(9) -0.014(10) -0.031(12)
C16 0.109(14) 0.061(10) 0.123(14) 0.008(10) -0.001(12) -0.009(9)
C17 0.115(16) 0.086(11) 0.149(16) -0.019(12) -0.001(13) -0.013(11)
C18 0.122(17) 0.086(13) 0.20(2) 0.001(15) -0.017(17) 0.023(12)
C19 0.056(10) 0.127(17) 0.092(10) 0.023(12) 0.047(10) -0.028(7)
C20 0.144(19) 0.18(2) 0.103(14) 0.109(15) -0.009(14) -0.031(16)
C21 0.131(17) 0.067(11) 0.143(16) 0.000(11) 0.043(13) -0.034(11)
C22 0.19(2) 0.126(17) 0.156(19) -0.038(14) 0.152(19) -0.053(16)
C23 0.37(4) 0.15(2) 0.097(14) -0.012(15) 0.15(2) -0.07(2)
C24 0.16(2) 0.094(15) 0.28(3) 0.040(18) 0.14(2) 0.009(15)

loop_
_atom_type_symbol
_atom_type_description
_atom_type_scat_dispersion_real
_atom_type_scat_dispersion_imag
_atom_type_scat_source
C C 0.0033 0.0016 'International Tables Vol C Tables 4.2.6.8 and 6.1.1.4'
H H 0.0000 0.0000 'International Tables Vol C Tables 4.2.6.8 and 6.1.1.4'
N N 0.0061 0.0033 'International Tables Vol C Tables 4.2.6.8 and 6.1.1.4'
O O 0.0106 0.0060 'International Tables Vol C Tables 4.2.6.8 and 6.1.1.4'
Yb Yb -0.3850 5.5486 'International Tables Vol C Tables 4.2.6.8 and 6.1.1.4'

loop_
_geom_angle_atom_site_label_1
_geom_angle_atom_site_label_2
_geom_angle_atom_site_label_3
_geom_angle
_geom_angle_site_symmetry_1
_geom_angle_site_symmetry_3
_geom_angle_publ_flag
O2 Yb1 O2 126.1(4) . 2_565 ?
O2 Yb1 O3 147.3(4) . 2_565 ?
O2 Yb1 O3 78.9(3) 2_565 2_565 ?
O2 Yb1 O3 78.9(3) . . ?
O2 Yb1 O3 147.3(4) 2_565 . ?
O3 Yb1 O3 88.7(4) 2_565 . ?
O2 Yb1 O5 81.6(3) . 2_565 ?
O2 Yb1 O5 83.8(3) 2_565 2_565 ?
O3 Yb1 O5 126.0(4) 2_565 2_565 ?
O3 Yb1 O5 79.2(3) . 2_565 ?
O2 Yb1 O5 83.8(3) . . ?
O2 Yb1 O5 81.6(3) 2_565 . ?
O3 Yb1 O5 79.2(3) 2_565 . ?
O3 Yb1 O5 126.0(4) . . ?
O5 Yb1 O5 147.4(4) 2_565 . ?
O2 Yb1 O4 74.3(3) . . ?
O2 Yb1 O4 138.7(4) 2_565 . ?
O3 Yb1 O4 73.1(3) 2_565 . ?
O3 Yb1 O4 62.1(3) . . ?
O5 Yb1 O4 137.4(4) 2_565 . ?
O5 Yb1 O4 64.0(3) . . ?
O2 Yb1 O4 138.7(4) . 2_565 ?
O2 Yb1 O4 74.3(3) 2_565 2_565 ?
O3 Yb1 O4 62.1(3) 2_565 2_565 ?
O3 Yb1 O4 73.1(3) . 2_565 ?
O5 Yb1 O4 64.0(3) 2_565 2_565 ?
O5 Yb1 O4 137.4(4) . 2_565 ?
O4 Yb1 O4 115.9(3) . 2_565 ?
O2 Yb1 O1 63.03(18) . . ?
O2 Yb1 O1 63.03(18) 2_565 . ?
O3 Yb1 O1 135.64(19) 2_565 . ?
O3 Yb1 O1 135.64(19) . . ?
O5 Yb1 O1 73.72(18) 2_565 . ?
O5 Yb1 O1 73.72(18) . . ?
O4 Yb1 O1 122.04(17) . . ?
O4 Yb1 O1 122.04(17) 2_565 . ?
O2 Yb1 C9 158.9(3) . 2_565 ?
O2 Yb1 C9 74.1(3) 2_565 2_565 ?
O3 Yb1 C9 16.6(4) 2_565 2_565 ?
O3 Yb1 C9 85.4(3) . 2_565 ?
O5 Yb1 C9 109.3(4) 2_565 2_565 ?
O5 Yb1 C9 94.3(4) . 2_565 ?
O4 Yb1 C9 86.0(3) . 2_565 ?
O4 Yb1 C9 45.6(4) 2_565 2_565 ?
O1 Yb1 C9 136.5(2) . 2_565 ?
O2 Yb1 C9 74.1(3) . . ?
O2 Yb1 C9 158.9(3) 2_565 . ?
O3 Yb1 C9 85.4(3) 2_565 . ?
O3 Yb1 C9 16.6(4) . . ?
O5 Yb1 C9 94.3(4) 2_565 . ?
O5 Yb1 C9 109.3(4) . . ?
O4 Yb1 C9 45.6(4) . . ?
O4 Yb1 C9 86.0(3) 2_565 . ?
O1 Yb1 C9 136.5(2) . . ?
C9 Yb1 C9 86.9(5) 2_565 . ?
C1 O1 C1 110.7(11) . 2_565 ?
C1 O1 Yb1 124.7(5) . . ?
C1 O1 Yb1 124.7(5) 2_565 . ?
C2 O2 Yb1 130.8(7) . . ?
C9 O3 Yb1 128.9(9) . . ?
C10 O4 C11 109.9(9) . . ?
C10 O4 Yb1 126.6(9) . . ?
C11 O4 Yb1 123.4(7) . . ?
C12 O5 Yb1 128.5(8) . . ?
C2 N1 C3 121.7(10) . . ?
C2 N1 C6 119.6(11) . . ?
C3 N1 C6 118.6(11) . . ?
C9 N2 C22 123.1(15) . . ?
C9 N2 C19 118.8(12) . . ?
C22 N2 C19 118.1(13) . . ?
C12 N3 C13 121.3(14) . . ?
C12 N3 C16 119.9(13) . . ?
C13 N3 C16 118.7(13) . . ?
O1 C1 C2 104.6(8) . . ?
O2 C2 N1 123.2(11) . . ?
O2 C2 C1 116.4(9) . . ?
N1 C2 C1 120.3(10) . . ?
C5 C3 N1 110.7(17) . . ?
C5 C3 C4 114.0(15) . . ?
N1 C3 C4 111(2) . . ?
N1 C6 C7 108.6(17) . . ?
N1 C6 C8 112.4(17) . . ?
C7 C6 C8 111.6(14) . . ?
O3 C9 N2 122.0(14) . . ?
O3 C9 C10 120.0(11) . . ?
N2 C9 C10 117.9(14) . . ?
O3 C9 Yb1 34.5(6) . . ?
N2 C9 Yb1 155.9(11) . . ?
C10 C9 Yb1 86.1(7) . . ?
O4 C10 C9 101.7(11) . . ?
O4 C11 C12 105.9(10) . . ?
O5 C12 N3 121.8(13) . . ?
O5 C12 C11 117.2(12) . . ?
N3 C12 C11 120.9(14) . . ?
C14 C13 C15 112.5(17) . . ?
C14 C13 N3 110.4(13) . . ?
C15 C13 N3 113.4(13) . . ?
C17 C16 C18 110.5(16) . . ?
C17 C16 N3 111.2(15) . . ?
C18 C16 N3 108.6(16) . . ?
C21 C19 C20 116.3(18) . . ?
C21 C19 N2 107.9(15) . . ?
C20 C19 N2 111.8(14) . . ?
C24 C22 N2 111.5(19) . . ?
C24 C22 C23 113.0(18) . . ?
N2 C22 C23 110(2) . . ?
N25 O6 N25 68(3) 2_565 . ?
O6B N25 O6C 126(4) . . ?
O6B N25 O6 131(3) . . ?
O6C N25 O6 103(3) . . ?
O6B N25 N25 141(4) . 2_565 ?
O6C N25 N25 68(3) . 2_565 ?
O6 N25 N25 56.2(14) . 2_565 ?
O6B N25 O6C 91(3) . 2_565 ?
O6C N25 O6C 91(3) . 2_565 ?
O6 N25 O6C 90(2) . 2_565 ?
N25 N25 O6C 50.5(17) 2_565 2_565 ?
N25 O6C N25 62(3) . 2_565 ?
O9 N4 O8 130(5) . . ?
O9 N4 O7 115(5) . . ?
O8 N4 O7 111(5) . . ?
O10B N5 O10B 98.9(15) 7_577 2_665 ?
O10B N5 O10B 98.9(15) 7_577 . ?
O10B N5 O10B 134(4) 2_665 . ?
O10B N5 O10B 134(4) 7_577 8_757 ?
O10B N5 O10B 98.9(15) 2_665 8_757 ?
O10B N5 O10B 98.9(15) . 8_757 ?
O10B N5 O10 67(3) 7_577 7_577 ?
O10B N5 O10 80(2) 2_665 7_577 ?
O10B N5 O10 146(3) . 7_577 ?
O10B N5 O10 74(3) 8_757 7_577 ?
O10B N5 O10 146(3) 7_577 2_665 ?
O10B N5 O10 67(3) 2_665 2_665 ?
O10B N5 O10 74(3) . 2_665 ?
O10B N5 O10 80(2) 8_757 2_665 ?
O10 N5 O10 134(2) 7_577 2_665 ?
O10B N5 O10 80(2) 7_577 . ?
O10B N5 O10 74(3) 2_665 . ?
O10B N5 O10 67(3) . . ?
O10B N5 O10 146(3) 8_757 . ?
O10 N5 O10 134(2) 7_577 . ?
O10 N5 O10 67(4) 2_665 . ?
O10B N5 O10 74(3) 7_577 8_757 ?
O10B N5 O10 146(3) 2_665 8_757 ?
O10B N5 O10 80(2) . 8_757 ?
O10B N5 O10 67(3) 8_757 8_757 ?
O10 N5 O10 67(4) 7_577 8_757 ?
O10 N5 O10 134(2) 2_665 8_757 ?
O10 N5 O10 134(2) . 8_757 ?
N5 O10 O10B 55(3) . . ?
N5 O10 O10 56.7(18) . 2_665 ?
O10B O10 O10 66(4) . 2_665 ?
N5 O10 O10B 52(3) . 2_665 ?
O10B O10 O10B 102(5) . 2_665 ?
O10 O10 O10B 57(3) 2_665 2_665 ?
N5 O10 O10B 49(2) . 7_577 ?
O10B O10 O10B 77(3) . 7_577 ?
O10 O10 O10B 105(3) 2_665 7_577 ?
O10B O10 O10B 73(3) 2_665 7_577 ?
N5 O10B O10 58(3) . . ?
N5 O10B O10 54(3) . 2_665 ?
O10 O10B O10 57(4) . 2_665 ?
N5 O10B O10 51(2) . 8_757 ?
O10 O10B O10 103(5) . 8_757 ?
O10 O10B O10 97(4) 2_665 8_757 ?
N5 O10B O10B 40.5(8) . 7_577 ?
O10 O10B O10B 57(2) . 7_577 ?
O10 O10B O10B 90(3) 2_665 7_577 ?
O10 O10B O10B 51(2) 8_757 7_577 ?
N5 O10B O10B 40.5(8) . 8_757 ?
O10 O10B O10B 94(3) . 8_757 ?
O10 O10B O10B 56(2) 2_665 8_757 ?
O10 O10B O10B 46(3) 8_757 8_757 ?
O10B O10B O10B 74(2) 7_577 8_757 ?
O11 N6 O11 105.6(13) 8_767 2_575 ?
O11 N6 O11 105.6(12) 8_767 . ?
O11 N6 O11 118(3) 2_575 . ?
O11 N6 O11 118(3) 8_767 7_477 ?
O11 N6 O11 105.6(12) 2_575 7_477 ?
O11 N6 O11 105.6(13) . 7_477 ?
O11 N6 O11B 77.2(19) 8_767 2_575 ?
O11 N6 O11B 29(2) 2_575 2_575 ?
O11 N6 O11B 122.2(18) . 2_575 ?
O11 N6 O11B 124(2) 7_477 2_575 ?
O11 N6 O11B 29(2) 8_767 8_767 ?
O11 N6 O11B 124(2) 2_575 8_767 ?
O11 N6 O11B 77.2(19) . 8_767 ?
O11 N6 O11B 122.2(18) 7_477 8_767 ?
O11B N6 O11B 96.3(9) 2_575 8_767 ?
O11 N6 O11B 124(2) 8_767 . ?
O11 N6 O11B 122.2(18) 2_575 . ?
O11 N6 O11B 29(2) . . ?
O11 N6 O11B 77.2(19) 7_477 . ?
O11B N6 O11B 141(3) 2_575 . ?
O11B N6 O11B 96.3(9) 8_767 . ?
O11 N6 O11B 122.2(18) 8_767 7_477 ?
O11 N6 O11B 77.2(19) 2_575 7_477 ?
O11 N6 O11B 124(2) . 7_477 ?
O11 N6 O11B 29(2) 7_477 7_477 ?
O11B N6 O11B 96.3(9) 2_575 7_477 ?
O11B N6 O11B 141(3) 8_767 7_477 ?
O11B N6 O11B 96.3(9) . 7_477 ?
O11B O11 N6 83(5) . . ?
O11B O11 O11B 116(5) . 8_767 ?
N6 O11 O11B 53.6(18) . 8_767 ?
O11 O11B N6 69(5) . . ?
O11 O11B O11 117(6) . 7_477 ?
N6 O11B O11 49.2(18) . 7_477 ?

loop_
_geom_bond_atom_site_label_1
_geom_bond_atom_site_label_2
_geom_bond_distance
_geom_bond_site_symmetry_2
_geom_bond_publ_flag
Yb1 O2 2.282(7) . ?
Yb1 O2 2.282(7) 2_565 ?
Yb1 O3 2.324(7) 2_565 ?
Yb1 O3 2.324(7) . ?
Yb1 O5 2.344(9) 2_565 ?
Yb1 O5 2.344(9) . ?
Yb1 O4 2.421(8) . ?
Yb1 O4 2.421(8) 2_565 ?
Yb1 O1 2.436(8) . ?
Yb1 C9 3.195(14) 2_565 ?
Yb1 C9 3.195(14) . ?
O1 C1 1.412(11) . ?
O1 C1 1.412(11) 2_565 ?
O2 C2 1.239(12) . ?
O3 C9 1.176(16) . ?
O4 C10 1.409(13) . ?
O4 C11 1.425(16) . ?
O5 C12 1.211(16) . ?
N1 C2 1.317(14) . ?
N1 C3 1.478(18) . ?
N1 C6 1.514(16) . ?
N2 C9 1.348(16) . ?
N2 C22 1.48(2) . ?
N2 C19 1.54(2) . ?
N3 C12 1.331(17) . ?
N3 C13 1.483(18) . ?
N3 C16 1.56(2) . ?
C1 C2 1.544(15) . ?
C3 C5 1.44(3) . ?
C3 C4 1.67(3) . ?
C6 C7 1.52(3) . ?
C6 C8 1.56(3) . ?
C9 C10 1.54(2) . ?
C11 C12 1.564(16) . ?
C13 C14 1.44(2) . ?
C13 C15 1.47(2) . ?
C16 C17 1.44(2) . ?
C16 C18 1.51(3) . ?
C19 C21 1.52(2) . ?
C19 C20 1.52(2) . ?
C22 C24 1.45(3) . ?
C22 C23 1.59(3) . ?
O6 N25 1.27(3) 2_565 ?
O6 N25 1.27(3) . ?
N25 O6B 1.18(4) . ?
N25 O6C 1.24(4) . ?
N25 N25 1.41(5) 2_565 ?
N25 O6C 1.49(4) 2_565 ?
O6C N25 1.49(4) 2_565 ?
N4 O9 1.12(4) . ?
N4 O8 1.22(5) . ?
N4 O7 1.29(4) . ?
N5 O10B 1.18(4) 7_577 ?
N5 O10B 1.18(4) 2_665 ?
N5 O10B 1.18(4) . ?
N5 O10B 1.18(4) 8_757 ?
N5 O10 1.22(4) 7_577 ?
N5 O10 1.22(4) 2_665 ?
N5 O10 1.22(4) . ?
N5 O10 1.22(4) 8_757 ?
O10 O10B 1.33(5) . ?
O10 O10 1.34(8) 2_665 ?
O10 O10B 1.45(5) 2_665 ?
O10 O10B 1.54(5) 7_577 ?
O10B O10 1.45(5) 2_665 ?
O10B O10 1.54(5) 8_757 ?
O10B O10B 1.79(7) 7_577 ?
O10B O10B 1.79(7) 8_757 ?
N6 O11 1.22(3) 8_767 ?
N6 O11 1.22(3) 2_575 ?
N6 O11 1.22(3) . ?
N6 O11 1.22(3) 7_477 ?
N6 O11B 1.30(3) 2_575 ?
N6 O11B 1.30(3) 8_767 ?
N6 O11B 1.30(3) . ?
N6 O11B 1.30(3) 7_477 ?
O11 O11B 0.63(5) . ?
O11 O11B 1.57(4) 8_767 ?
O11B O11 1.57(4) 7_477 ?
